data_4325814
loop_
_publ_author_name
'Sujit Sasmal'
'Susanta Hazra'
'Parimal Kundu'
'Supriya Dutta'
'Gopalan Rajaraman'
'E. Carolina Sa\~nudo'
'Sasankasekhar Mohanta'

_publ_section_title
;
 Magnetic Exchange Interactions and Magneto-Structural Correlations in
 Heterobridged \m-Phenoxo-\m1,1-Azide Dinickel(II) Compounds: A Combined
 Experimental and Theoretical Exploration
;
_journal_name_full 'Inorganic Chemistry'
_journal_page_first 7257
_journal_page_last 7267
_journal_paper_doi 10.1021/ic200833y
_journal_volume 50
_journal_year 2011
_chemical_formula_sum 'C32 H38 Cl N9 Ni2 O12'
_chemical_formula_weight 893.58
_chemical_name_systematic
; 
 ? 
;
_space_group_IT_number 14
_symmetry_cell_setting monoclinic
_symmetry_space_group_name_Hall '-P 2ybc'
_symmetry_space_group_name_H-M 'P 1 21/c 1'
_atom_sites_solution_hydrogens geom
_atom_sites_solution_primary direct
_atom_sites_solution_secondary difmap
_audit_creation_method SHELXL-97
_cell_angle_alpha 90.00
_cell_angle_beta 113.912(2)
_cell_angle_gamma 90.00
_cell_formula_units_Z 4
_cell_length_a 17.7887(11)
_cell_length_b 15.8087(10)
_cell_length_c 15.5453(10)
_cell_measurement_temperature 296(2)
_cell_measurement_theta_max 24.36
_cell_measurement_theta_min 2.50
_cell_volume 3996.4(4)
_computing_cell_refinement 'Bruker SAINT'
_computing_data_collection 'Bruker APEX2'
_computing_data_reduction 'Bruker SAINT'
_computing_molecular_graphics 'Bruker SHELXTL'
_computing_structure_refinement 'SHELXL-97 (Sheldrick, 2008)'
_computing_structure_solution 'SHELXS-97 (Sheldrick, 2008)'
_diffrn_ambient_temperature 296(2)
_diffrn_measured_fraction_theta_full 0.974
_diffrn_measured_fraction_theta_max 0.974
_diffrn_measurement_device_type 'Bruker APEX-II CCD'
_diffrn_measurement_method '\f and \w scans'
_diffrn_radiation_monochromator graphite
_diffrn_radiation_source 'fine-focus sealed tube'
_diffrn_radiation_type MoK\a
_diffrn_radiation_wavelength 0.71073
_diffrn_reflns_av_R_equivalents 0.0595
_diffrn_reflns_av_sigmaI/netI 0.0488
_diffrn_reflns_limit_h_max 22
_diffrn_reflns_limit_h_min -22
_diffrn_reflns_limit_k_max 20
_diffrn_reflns_limit_k_min -20
_diffrn_reflns_limit_l_max 20
_diffrn_reflns_limit_l_min -20
_diffrn_reflns_number 52822
_diffrn_reflns_theta_full 28.04
_diffrn_reflns_theta_max 28.04
_diffrn_reflns_theta_min 1.25
_exptl_absorpt_coefficient_mu 1.079
_exptl_absorpt_correction_T_max 0.8295
_exptl_absorpt_correction_T_min 0.7743
_exptl_absorpt_correction_type multi-scan
_exptl_absorpt_process_details 'SADABS (Sheldrick, 2008)'
_exptl_crystal_colour green
_exptl_crystal_density_diffrn 1.485
_exptl_crystal_description rectangular
_exptl_crystal_F_000 1848
_exptl_crystal_size_max 0.25
_exptl_crystal_size_mid 0.22
_exptl_crystal_size_min 0.18
_refine_diff_density_max 0.481
_refine_diff_density_min -0.402
_refine_diff_density_rms 0.067
_refine_ls_extinction_method none
_refine_ls_goodness_of_fit_ref 0.987
_refine_ls_hydrogen_treatment mixed
_refine_ls_matrix_type full
_refine_ls_number_parameters 580
_refine_ls_number_reflns 9431
_refine_ls_number_restraints 0
_refine_ls_restrained_S_all 0.987
_refine_ls_R_factor_all 0.0910
_refine_ls_R_factor_gt 0.0456
_refine_ls_shift/su_max 0.001
_refine_ls_shift/su_mean 0.000
_refine_ls_structure_factor_coef Fsqd
_refine_ls_weighting_details 'calc w=1/[\s^2^(Fo^2^)+(0.1000P)^2^+0.0000P] where P=(Fo^2^+2Fc^2^)/3'
_refine_ls_weighting_scheme calc
_refine_ls_wR_factor_gt 0.1315
_refine_ls_wR_factor_ref 0.1615
_reflns_number_gt 5923
_reflns_number_total 9431
_reflns_threshold_expression >2sigma(I)
_cod_data_source_file ic200833y_si_002_2.cif
_cod_data_source_block 2
_cod_original_sg_symbol_H-M 'P 1 21/c 1 '
_cod_database_code 4325814

loop_
_symmetry_equiv_pos_as_xyz
'x, y, z'
'-x, y+1/2, -z+1/2'
'-x, -y, -z'
'x, -y-1/2, z-1/2'

loop_
_atom_site_label
_atom_site_type_symbol
_atom_site_fract_x
_atom_site_fract_y
_atom_site_fract_z
_atom_site_U_iso_or_equiv
_atom_site_adp_type
_atom_site_occupancy
_atom_site_symmetry_multiplicity
_atom_site_calc_flag
_atom_site_refinement_flags
C1 C 0.32638(19) 0.3756(2) 0.38699(19) 0.0379(7) Uani 1 1 d .
C2 C 0.3635(2) 0.4566(2) 0.4000(2) 0.0440(8) Uani 1 1 d .
C3 C 0.4154(2) 0.4779(3) 0.3578(3) 0.0595(10) Uani 1 1 d .
H3 H 0.4384 0.5317 0.3657 0.071 Uiso 1 1 calc R
C4 C 0.4333(3) 0.4179(3) 0.3029(3) 0.0650(11) Uani 1 1 d .
H4 H 0.4675 0.4323 0.2731 0.078 Uiso 1 1 calc R
C5 C 0.4010(2) 0.3382(3) 0.2926(2) 0.0554(9) Uani 1 1 d .
H5 H 0.4151 0.2985 0.2576 0.066 Uiso 1 1 calc R
C6 C 0.3474(2) 0.3156(2) 0.3337(2) 0.0431(8) Uani 1 1 d .
C7 C 0.3173(2) 0.2292(2) 0.3205(2) 0.0489(9) Uani 1 1 d .
H7 H 0.3293 0.1960 0.2783 0.059 Uiso 1 1 calc R
C8 C 0.2517(3) 0.1060(2) 0.3463(3) 0.0693(12) Uani 1 1 d .
H8A H 0.2870 0.0756 0.3229 0.083 Uiso 1 1 calc R
H8B H 0.1954 0.1012 0.3002 0.083 Uiso 1 1 calc R
C9 C 0.2597(4) 0.0695(3) 0.4389(4) 0.0926(17) Uani 1 1 d .
H9A H 0.2403 0.0115 0.4297 0.111 Uiso 1 1 calc R
H9B H 0.3172 0.0691 0.4822 0.111 Uiso 1 1 calc R
C13 C 0.1218(3) 0.0963(4) 0.4391(4) 0.106(2) Uani 1 1 d .
C14 C 0.3805(3) 0.5901(3) 0.4795(3) 0.0731(12) Uani 1 1 d .
H14A H 0.4385 0.5834 0.4970 0.110 Uiso 1 1 calc R
H14B H 0.3714 0.6143 0.5310 0.110 Uiso 1 1 calc R
H14C H 0.3581 0.6268 0.4258 0.110 Uiso 1 1 calc R
C15 C 0.4213(2) 0.4204(2) 0.7037(2) 0.0414(7) Uani 1 1 d .
C16 C 0.4977(2) 0.3781(2) 0.7576(2) 0.0483(8) Uani 1 1 d .
C17 C 0.5447(2) 0.4030(3) 0.8484(3) 0.0617(10) Uani 1 1 d .
H17 H 0.5939 0.3750 0.8823 0.074 Uiso 1 1 calc R
C18 C 0.5207(3) 0.4685(3) 0.8902(3) 0.0682(12) Uani 1 1 d .
H18 H 0.5534 0.4843 0.9518 0.082 Uiso 1 1 calc R
C19 C 0.4490(3) 0.5097(3) 0.8411(2) 0.0594(10) Uani 1 1 d .
H19 H 0.4330 0.5538 0.8696 0.071 Uiso 1 1 calc R
C20 C 0.3984(2) 0.4871(2) 0.7481(2) 0.0453(8) Uani 1 1 d .
C21 C 0.3227(2) 0.5337(2) 0.7025(2) 0.0485(8) Uani 1 1 d .
H21 H 0.3129 0.5770 0.7371 0.058 Uiso 1 1 calc R
C22 C 0.1942(3) 0.5741(3) 0.5876(3) 0.0762(14) Uani 1 1 d .
H22A H 0.2062 0.6280 0.6204 0.091 Uiso 1 1 calc R
H22B H 0.1515 0.5461 0.6009 0.091 Uiso 1 1 calc R
C23 C 0.1650(3) 0.5883(2) 0.4824(3) 0.0694(12) Uani 1 1 d .
H23A H 0.1124 0.6172 0.4586 0.083 Uiso 1 1 calc R
H23B H 0.2042 0.6238 0.4702 0.083 Uiso 1 1 calc R
C24 C 0.1541(2) 0.5176(3) 0.3380(2) 0.0557(9) Uani 1 1 d .
H24A H 0.1629 0.4631 0.3150 0.067 Uiso 1 1 calc R
H24B H 0.1990 0.5543 0.3419 0.067 Uiso 1 1 calc R
C25 C 0.0750(3) 0.5543(3) 0.2682(3) 0.0711(12) Uani 1 1 d .
H25A H 0.0685 0.6112 0.2874 0.085 Uiso 1 1 calc R
H25B H 0.0774 0.5577 0.2071 0.085 Uiso 1 1 calc R
C26 C 0.0021(3) 0.4982(3) 0.3493(3) 0.0749(13) Uani 1 1 d .
H26A H -0.0442 0.4628 0.3433 0.090 Uiso 1 1 calc R
H26B H -0.0070 0.5539 0.3695 0.090 Uiso 1 1 calc R
C27 C 0.0802(2) 0.4609(2) 0.4229(3) 0.0556(9) Uani 1 1 d .
H27A H 0.0758 0.4609 0.4831 0.067 Uiso 1 1 calc R
H27B H 0.0848 0.4025 0.4064 0.067 Uiso 1 1 calc R
C28 C 0.5875(3) 0.2659(4) 0.7603(4) 0.1002(19) Uani 1 1 d .
H28A H 0.6352 0.3013 0.7773 0.150 Uiso 1 1 calc R
H28B H 0.5910 0.2206 0.7210 0.150 Uiso 1 1 calc R
H28C H 0.5848 0.2429 0.8162 0.150 Uiso 1 1 calc R
C29 C 0.0691(2) 0.2812(3) 0.2727(3) 0.0563(9) Uani 1 1 d .
C30 C 0.0018(3) 0.3038(3) 0.1858(3) 0.0885(15) Uani 1 1 d .
H30A H -0.0492 0.2961 0.1923 0.133 Uiso 1 1 calc R
H30B H 0.0025 0.2684 0.1360 0.133 Uiso 1 1 calc R
H30C H 0.0071 0.3619 0.1714 0.133 Uiso 1 1 calc R
C31 C 0.0971(5) 0.7643(5) 0.6009(5) 0.111(2) Uani 1 1 d .
C32 C 0.1611(5) 0.8213(5) 0.6139(6) 0.141(3) Uani 1 1 d .
H32A H 0.1386 0.8766 0.5935 0.212 Uiso 1 1 calc R
H32B H 0.1910 0.8032 0.5779 0.212 Uiso 1 1 calc R
H32C H 0.1974 0.8233 0.6794 0.212 Uiso 1 1 calc R
C10A C 0.2544(9) 0.0733(8) 0.5764(11) 0.068(4) Uani 0.40 1 d P
C11A C 0.2146(6) 0.0291(6) 0.6138(6) 0.090(3) Uani 0.60 1 d P
C12A C 0.0961(5) 0.0235(6) 0.4744(6) 0.087(3) Uani 0.60 1 d P
C10B C 0.2375(7) 0.1149(6) 0.5892(6) 0.075(3) Uani 0.60 1 d P
C11B C 0.2047(7) 0.1020(9) 0.6268(7) 0.067(3) Uani 0.40 1 d P
C12B C 0.0852(6) 0.1048(8) 0.4893(8) 0.066(3) Uani 0.40 1 d P
Cl1 Cl 0.25443(8) 0.80826(7) 0.38926(9) 0.0734(3) Uani 1 1 d .
H5WA H 0.374(3) 0.291(4) 0.584(4) 0.100(17) Uiso 1 1 d .
H5WB H 0.397(3) 0.224(3) 0.554(3) 0.068(16) Uiso 1 1 d .
N1 N 0.27584(17) 0.19464(17) 0.36157(19) 0.0448(7) Uani 1 1 d .
N2 N 0.2115(2) 0.1193(2) 0.4808(2) 0.0620(9) Uani 1 1 d .
N3 N 0.26796(19) 0.52179(18) 0.61975(19) 0.0493(7) Uani 1 1 d .
N4 N 0.15669(18) 0.50637(18) 0.43362(19) 0.0479(7) Uani 1 1 d .
N5 N 0.12173(19) 0.2646(2) 0.3415(2) 0.0520(7) Uani 1 1 d .
N6 N 0.1251(3) 0.3226(3) 0.6269(3) 0.0833(12) Uani 1 1 d .
N7 N 0.16723(19) 0.32443(18) 0.58792(18) 0.0469(7) Uani 1 1 d .
N8 N 0.21091(18) 0.32814(17) 0.54691(18) 0.0445(6) Uani 1 1 d .
N9 N 0.0463(5) 0.7207(6) 0.5921(7) 0.165(3) Uani 1 1 d .
Ni1 Ni 0.23861(2) 0.24740(2) 0.45441(3) 0.03741(13) Uani 1 1 d .
Ni2 Ni 0.26926(3) 0.43776(3) 0.52544(3) 0.03922(14) Uani 1 1 d .
O1 O 0.27326(14) 0.36155(13) 0.42518(14) 0.0392(5) Uani 1 1 d .
O2 O 0.34121(16) 0.50936(14) 0.45646(17) 0.0512(6) Uani 1 1 d .
O3 O 0.37882(14) 0.39493(14) 0.61762(15) 0.0459(5) Uani 1 1 d .
O4 O 0.51579(16) 0.31446(17) 0.71069(18) 0.0619(7) Uani 1 1 d .
O5 O 0.35809(18) 0.23488(17) 0.56091(18) 0.0476(6) Uani 1 1 d .
O7 O 0.00648(17) 0.5049(2) 0.2608(2) 0.0754(9) Uani 1 1 d .
O8 O 0.4947(3) 0.2055(3) 0.5110(3) 0.1321(16) Uani 1 1 d .
O9 O 0.2253(5) 0.7346(3) 0.3441(4) 0.197(3) Uani 1 1 d .
O6A O 0.1283(6) 0.0176(4) 0.5751(6) 0.070(2) Uani 0.50 1 d P
O10A O 0.3290(7) 0.8454(8) 0.4011(8) 0.147(5) Uani 0.60 1 d P
O11A O 0.2826(8) 0.7823(8) 0.4895(6) 0.170(4) Uani 0.60 1 d P
O12A O 0.2041(5) 0.8745(4) 0.3239(6) 0.137(3) Uani 0.70 1 d P
O6B O 0.1212(6) 0.0681(6) 0.5835(6) 0.089(3) Uani 0.50 1 d P
O10B O 0.3189(12) 0.7954(13) 0.376(2) 0.254(16) Uani 0.40 1 d P
O11B O 0.2337(13) 0.8179(16) 0.4547(12) 0.234(14) Uani 0.40 1 d P
O12B O 0.1953(9) 0.8556(10) 0.3992(17) 0.118(5) Uani 0.30 1 d P

loop_
_atom_site_aniso_label
_atom_site_aniso_U_11
_atom_site_aniso_U_22
_atom_site_aniso_U_33
_atom_site_aniso_U_23
_atom_site_aniso_U_13
_atom_site_aniso_U_12
C1 0.0369(17) 0.0474(18) 0.0299(14) 0.0045(12) 0.0142(13) 0.0030(14)
C2 0.046(2) 0.0476(19) 0.0372(16) 0.0038(13) 0.0152(14) -0.0019(15)
C3 0.061(3) 0.065(2) 0.057(2) 0.0020(18) 0.0282(19) -0.016(2)
C4 0.058(3) 0.093(3) 0.058(2) 0.005(2) 0.037(2) -0.011(2)
C5 0.050(2) 0.080(3) 0.0454(18) -0.0028(18) 0.0284(17) 0.003(2)
C6 0.0385(18) 0.058(2) 0.0356(15) -0.0013(14) 0.0176(14) 0.0032(15)
C7 0.051(2) 0.054(2) 0.0438(18) -0.0134(15) 0.0211(16) 0.0074(17)
C8 0.075(3) 0.047(2) 0.090(3) -0.026(2) 0.038(2) -0.005(2)
C9 0.094(4) 0.050(3) 0.113(4) 0.004(3) 0.020(3) -0.009(3)
C13 0.074(4) 0.141(5) 0.068(3) 0.029(3) -0.006(3) -0.058(3)
C14 0.071(3) 0.050(2) 0.094(3) -0.014(2) 0.029(3) -0.013(2)
C15 0.0455(19) 0.0427(17) 0.0375(15) -0.0016(13) 0.0184(14) -0.0124(15)
C16 0.043(2) 0.057(2) 0.0441(17) -0.0018(15) 0.0166(15) -0.0098(17)
C17 0.051(2) 0.080(3) 0.046(2) 0.0008(19) 0.0111(17) -0.012(2)
C18 0.063(3) 0.094(3) 0.0385(19) -0.012(2) 0.0114(19) -0.019(2)
C19 0.069(3) 0.070(3) 0.0438(19) -0.0159(18) 0.0282(19) -0.016(2)
C20 0.054(2) 0.0493(19) 0.0415(17) -0.0072(14) 0.0284(16) -0.0141(16)
C21 0.068(2) 0.0389(18) 0.050(2) -0.0073(14) 0.0359(19) -0.0035(17)
C22 0.076(3) 0.080(3) 0.067(3) -0.019(2) 0.022(2) 0.036(2)
C23 0.084(3) 0.046(2) 0.070(3) 0.0006(19) 0.023(2) 0.024(2)
C24 0.054(2) 0.062(2) 0.054(2) 0.0123(17) 0.0252(18) 0.0026(18)
C25 0.066(3) 0.076(3) 0.068(3) 0.024(2) 0.023(2) 0.013(2)
C26 0.050(3) 0.083(3) 0.094(3) 0.023(2) 0.032(2) 0.019(2)
C27 0.051(2) 0.059(2) 0.065(2) 0.0118(18) 0.0318(19) 0.0143(18)
C28 0.071(3) 0.117(4) 0.091(4) -0.002(3) 0.010(3) 0.047(3)
C29 0.047(2) 0.063(2) 0.055(2) -0.0081(18) 0.0171(19) 0.0025(19)
C30 0.070(3) 0.096(4) 0.069(3) -0.002(3) -0.003(2) 0.018(3)
C31 0.093(5) 0.134(7) 0.124(5) -0.002(5) 0.062(5) 0.035(5)
C32 0.144(7) 0.141(7) 0.177(7) -0.005(6) 0.104(6) 0.006(6)
C10A 0.049(7) 0.041(7) 0.086(9) 0.023(7) -0.001(6) 0.007(6)
C11A 0.093(7) 0.075(6) 0.070(5) 0.030(4) 0.001(4) -0.030(5)
C12A 0.082(6) 0.079(6) 0.078(5) 0.016(4) 0.010(4) -0.034(5)
C10B 0.081(7) 0.067(6) 0.048(4) 0.025(5) -0.002(4) -0.029(6)
C11B 0.062(7) 0.081(9) 0.040(5) 0.020(5) 0.002(5) -0.024(6)
C12B 0.040(6) 0.084(8) 0.064(6) 0.014(6) 0.011(5) -0.007(5)
Cl1 0.0725(8) 0.0636(7) 0.0936(8) -0.0063(6) 0.0434(7) -0.0094(6)
N1 0.0461(17) 0.0440(15) 0.0472(15) -0.0115(12) 0.0219(13) 0.0001(13)
N2 0.059(2) 0.066(2) 0.0556(18) 0.0038(15) 0.0176(16) -0.0158(17)
N3 0.0608(19) 0.0447(16) 0.0468(16) -0.0040(13) 0.0262(15) 0.0079(14)
N4 0.0533(18) 0.0449(16) 0.0497(16) 0.0047(12) 0.0252(14) 0.0108(13)
N5 0.0436(18) 0.064(2) 0.0497(17) -0.0053(14) 0.0200(15) 0.0049(15)
N6 0.103(3) 0.095(3) 0.085(3) 0.009(2) 0.073(3) 0.008(2)
N7 0.0579(19) 0.0474(17) 0.0412(14) 0.0027(12) 0.0263(15) 0.0035(14)
N8 0.0511(17) 0.0448(16) 0.0458(14) -0.0017(12) 0.0279(14) 0.0030(13)
N9 0.099(5) 0.177(7) 0.218(8) -0.008(6) 0.064(6) 0.024(5)
Ni1 0.0388(3) 0.0396(2) 0.0350(2) -0.00251(15) 0.01626(18) 0.00067(17)
Ni2 0.0453(3) 0.0373(2) 0.0385(2) -0.00292(16) 0.02055(19) 0.00409(18)
O1 0.0465(13) 0.0381(11) 0.0400(11) -0.0020(9) 0.0245(10) 0.0012(10)
O2 0.0593(16) 0.0385(13) 0.0584(14) -0.0038(11) 0.0266(12) -0.0063(11)
O3 0.0455(14) 0.0457(13) 0.0421(12) -0.0091(10) 0.0130(10) 0.0042(11)
O4 0.0502(16) 0.0643(17) 0.0601(15) -0.0030(13) 0.0109(12) 0.0121(13)
O5 0.0428(15) 0.0450(15) 0.0482(14) -0.0021(11) 0.0112(12) 0.0018(12)
O7 0.0540(18) 0.093(2) 0.0721(19) 0.0196(16) 0.0178(15) 0.0098(17)
O8 0.097(3) 0.194(5) 0.107(3) 0.008(3) 0.043(2) 0.043(3)
O9 0.245(7) 0.087(3) 0.161(5) -0.024(3) -0.018(5) -0.002(4)
O6A 0.083(5) 0.058(4) 0.072(4) 0.011(4) 0.034(4) -0.006(4)
O10A 0.092(6) 0.175(11) 0.166(8) 0.042(8) 0.045(5) -0.058(7)
O11A 0.228(13) 0.189(10) 0.075(5) -0.028(6) 0.044(7) -0.041(9)
O12A 0.140(6) 0.085(4) 0.160(7) 0.025(4) 0.035(5) 0.009(4)
O6B 0.096(6) 0.103(6) 0.079(5) 0.009(6) 0.046(4) -0.019(6)
O10B 0.137(16) 0.151(18) 0.57(5) 0.06(2) 0.24(2) 0.008(13)
O11B 0.24(2) 0.38(3) 0.133(13) 0.165(17) 0.129(14) 0.20(2)
O12B 0.069(9) 0.095(11) 0.197(19) -0.006(11) 0.059(11) 0.034(8)

loop_
_atom_type_symbol
_atom_type_description
_atom_type_scat_dispersion_real
_atom_type_scat_dispersion_imag
_atom_type_scat_source
C C 0.0033 0.0016 'International Tables Vol C Tables 4.2.6.8 and 6.1.1.4'
H H 0.0000 0.0000 'International Tables Vol C Tables 4.2.6.8 and 6.1.1.4'
N N 0.0061 0.0033 'International Tables Vol C Tables 4.2.6.8 and 6.1.1.4'
O O 0.0106 0.0060 'International Tables Vol C Tables 4.2.6.8 and 6.1.1.4'
Cl Cl 0.1484 0.1585 'International Tables Vol C Tables 4.2.6.8 and 6.1.1.4'
Ni Ni 0.3393 1.1124 'International Tables Vol C Tables 4.2.6.8 and 6.1.1.4'

loop_
_geom_angle_atom_site_label_1
_geom_angle_atom_site_label_2
_geom_angle_atom_site_label_3
_geom_angle
O1 C1 C6 124.0(3)
O1 C1 C2 117.7(3)
C6 C1 C2 118.3(3)
C3 C2 O2 125.3(3)
C3 C2 C1 121.2(3)
O2 C2 C1 113.6(3)
C2 C3 C4 119.3(4)
C5 C4 C3 120.6(3)
C4 C5 C6 121.1(4)
C5 C6 C1 119.4(3)
C5 C6 C7 117.3(3)
C1 C6 C7 123.3(3)
N1 C7 C6 125.9(3)
N1 C8 C9 107.8(3)
N2 C9 C8 111.6(4)
C12B C13 C12A 60.1(7)
C12B C13 N2 116.8(7)
C12A C13 N2 118.5(5)
O3 C15 C20 124.8(3)
O3 C15 C16 118.1(3)
C20 C15 C16 117.1(3)
O4 C16 C17 125.9(4)
O4 C16 C15 113.9(3)
C17 C16 C15 120.2(4)
C16 C17 C18 121.5(4)
C19 C18 C17 119.6(4)
C18 C19 C20 121.4(4)
C19 C20 C15 120.2(4)
C19 C20 C21 117.2(3)
C15 C20 C21 122.6(3)
N3 C21 C20 126.9(3)
N3 C22 C23 108.7(3)
N4 C23 C22 110.0(3)
N4 C24 C25 114.3(3)
O7 C25 C24 111.7(3)
O7 C26 C27 111.6(3)
N4 C27 C26 114.4(3)
N5 C29 C30 178.8(5)
N9 C31 C32 178.3(9)
C10B C10A C11A 90(2)
C10B C10A C11B 39.5(15)
C11A C10A C11B 50.8(9)
C10B C10A N2 76.0(13)
C11A C10A N2 122.7(11)
C11B C10A N2 101.3(9)
C11B C11A C10A 72.5(9)
C11B C11A O6A 89.2(10)
C10A C11A O6A 125.3(9)
C11B C11A C10B 41.4(7)
C10A C11A C10B 31.2(7)
O6A C11A C10B 111.5(8)
C11B C11A O6B 59.2(8)
C10A C11A O6B 110.0(8)
O6A C11A O6B 30.1(4)
C10B C11A O6B 86.3(8)
C12B C12A C13 51.8(6)
C12B C12A O6A 84.0(8)
C13 C12A O6A 115.0(7)
C12B C12A O6B 55.4(6)
C13 C12A O6B 93.0(6)
O6A C12A O6B 28.6(4)
C10A C10B C11B 111(2)
C10A C10B C11A 58.6(16)
C11B C10B C11A 52.2(10)
C10A C10B N2 74.8(16)
C11B C10B N2 130.7(11)
C11A C10B N2 108.7(7)
C10B C11B C11A 86.4(14)
C10B C11B O6B 122.1(11)
C11A C11B O6B 76.2(9)
C10B C11B C10A 29.8(8)
C11A C11B C10A 56.7(9)
O6B C11B C10A 111.1(10)
C10B C11B O6A 113.3(11)
C11A C11B O6A 50.3(7)
O6B C11B O6A 25.9(5)
C10A C11B O6A 92.3(10)
C13 C12B C12A 68.1(8)
C13 C12B O6B 118.1(9)
C12A C12B O6B 75.8(7)
C13 C12B O6A 102.0(9)
C12A C12B O6A 50.3(6)
O6B C12B O6A 25.5(4)
O11B Cl1 O10B 139.2(17)
O11B Cl1 O9 111.0(14)
O10B Cl1 O9 87.6(12)
O11B Cl1 O12B 47.5(10)
O10B Cl1 O12B 155.5(12)
O9 Cl1 O12B 112.7(8)
O11B Cl1 O10A 115.5(14)
O10B Cl1 O10A 37.7(12)
O9 Cl1 O10A 125.2(7)
O12B Cl1 O10A 119.7(9)
O11B Cl1 O12A 100.4(8)
O10B Cl1 O12A 109.7(12)
O9 Cl1 O12A 104.8(4)
O12B Cl1 O12A 53.4(9)
O10A Cl1 O12A 94.1(6)
O11B Cl1 O11A 41.5(8)
O10B Cl1 O11A 100.7(15)
O9 Cl1 O11A 101.6(5)
O12B Cl1 O11A 88.9(11)
O10A Cl1 O11A 94.6(7)
O12A Cl1 O11A 140.1(6)
C7 N1 C8 121.4(3)
C7 N1 Ni1 127.6(2)
C8 N1 Ni1 110.9(2)
C9 N2 C13 112.5(4)
C9 N2 C10A 91.4(7)
C13 N2 C10A 108.9(7)
C9 N2 C10B 118.5(6)
C13 N2 C10B 104.7(5)
C10A N2 C10B 29.2(6)
C9 N2 Ni1 101.5(3)
C13 N2 Ni1 115.1(3)
C10A N2 Ni1 124.2(6)
C10B N2 Ni1 104.8(4)
C21 N3 C22 118.4(3)
C21 N3 Ni2 127.7(3)
C22 N3 Ni2 113.9(2)
C23 N4 C24 111.5(3)
C23 N4 C27 112.2(3)
C24 N4 C27 106.9(3)
C23 N4 Ni2 102.8(2)
C24 N4 Ni2 111.0(2)
C27 N4 Ni2 112.5(2)
C29 N5 Ni1 165.6(3)
N6 N7 N8 178.6(4)
N7 N8 Ni2 126.4(2)
N7 N8 Ni1 135.6(2)
Ni2 N8 Ni1 97.02(11)
N1 Ni1 O1 89.41(10)
N1 Ni1 O5 90.24(12)
O1 Ni1 O5 87.59(10)
N1 Ni1 N8 167.26(11)
O1 Ni1 N8 77.93(9)
O5 Ni1 N8 87.79(11)
N1 Ni1 N5 87.52(11)
O1 Ni1 N5 89.19(11)
O5 Ni1 N5 176.10(12)
N8 Ni1 N5 93.70(11)
N1 Ni1 N2 84.86(13)
O1 Ni1 N2 173.64(12)
O5 Ni1 N2 89.67(11)
N8 Ni1 N2 107.71(12)
N5 Ni1 N2 93.30(12)
N3 Ni2 O1 175.04(10)
N3 Ni2 O3 89.83(11)
O1 Ni2 O3 91.27(9)
N3 Ni2 N8 106.16(11)
O1 Ni2 N8 78.67(9)
O3 Ni2 N8 90.43(10)
N3 Ni2 N4 82.54(11)
O1 Ni2 N4 95.83(10)
O3 Ni2 N4 170.29(10)
N8 Ni2 N4 97.45(11)
N3 Ni2 O2 101.08(11)
O1 Ni2 O2 74.17(8)
O3 Ni2 O2 86.30(9)
N8 Ni2 O2 152.55(9)
N4 Ni2 O2 89.26(10)
C1 O1 Ni2 120.49(19)
C1 O1 Ni1 126.22(19)
Ni2 O1 Ni1 104.68(9)
C2 O2 C14 117.5(3)
C2 O2 Ni2 111.10(19)
C14 O2 Ni2 129.6(2)
C15 O3 Ni2 128.1(2)
C16 O4 C28 117.8(3)
C25 O7 C26 110.3(4)
Cl1 O9 O10B 44.2(8)
O6B O6A C11A 91.0(12)
O6B O6A C12A 95.1(11)
C11A O6A C12A 109.9(8)
O6B O6A C11B 50.5(11)
C11A O6A C11B 40.5(6)
C12A O6A C11B 109.0(6)
O6B O6A C12B 49.4(10)
C11A O6A C12B 105.8(6)
C12A O6A C12B 45.7(5)
C11B O6A C12B 78.0(6)
O10B O10A Cl1 62.9(14)
O11B O11A Cl1 54.9(11)
O12B O12A Cl1 58.0(6)
O6A O6B C12B 105.1(13)
O6A O6B C11B 103.6(14)
C12B O6B C11B 105.5(8)
O6A O6B C11A 59.0(11)
C12B O6B C11A 114.7(8)
C11B O6B C11A 44.7(6)
O6A O6B C12A 56.2(10)
C12B O6B C12A 48.8(6)
C11B O6B C12A 114.5(8)
C11A O6B C12A 87.6(7)
O10A O10B Cl1 79(2)
O10A O10B O9 127(2)
Cl1 O10B O9 48.2(7)
O11A O11B O12B 155(2)
O11A O11B Cl1 83.6(15)
O12B O11B Cl1 72.5(12)
O11B O12B O12A 127.6(16)
O11B O12B Cl1 59.9(11)
O12A O12B Cl1 68.5(9)

loop_
_geom_bond_atom_site_label_1
_geom_bond_atom_site_label_2
_geom_bond_distance
C1 O1 1.323(4)
C1 C6 1.407(4)
C1 C2 1.416(5)
C2 C3 1.374(5)
C2 O2 1.380(4)
C3 C4 1.395(6)
C4 C5 1.367(6)
C5 C6 1.393(5)
C6 C7 1.450(5)
C7 N1 1.278(5)
C8 N1 1.457(5)
C8 C9 1.504(7)
C9 N2 1.492(7)
C13 C12B 1.210(13)
C13 C12A 1.428(9)
C13 N2 1.504(6)
C14 O2 1.430(4)
C15 O3 1.306(4)
C15 C20 1.408(5)
C15 C16 1.440(5)
C16 O4 1.356(4)
C16 C17 1.374(5)
C17 C18 1.380(6)
C18 C19 1.359(6)
C19 C20 1.405(5)
C20 C21 1.443(5)
C21 N3 1.274(4)
C22 N3 1.458(5)
C22 C23 1.519(6)
C23 N4 1.478(5)
C24 N4 1.479(4)
C24 C25 1.501(5)
C25 O7 1.413(5)
C26 O7 1.413(5)
C26 C27 1.517(5)
C27 N4 1.487(5)
C28 O4 1.419(5)
C29 N5 1.131(5)
C29 C30 1.440(6)
C31 N9 1.101(10)
C31 C32 1.400(10)
C10A C10B 0.783(15)
C10A C11A 1.289(19)
C10A C11B 1.47(2)
C10A N2 1.549(14)
C11A C11B 1.195(15)
C11A O6A 1.415(12)
C11A C10B 1.510(11)
C11A O6B 1.651(14)
C12A C12B 1.335(15)
C12A O6A 1.435(11)
C12A O6B 1.719(12)
C10B C11B 1.000(15)
C10B N2 1.558(10)
C11B O6B 1.461(15)
C11B O6A 1.840(14)
C12B O6B 1.459(13)
C12B O6A 1.855(13)
Cl1 O11B 1.225(16)
Cl1 O10B 1.262(18)
Cl1 O9 1.350(5)
Cl1 O12B 1.350(12)
Cl1 O10A 1.394(9)
Cl1 O12A 1.481(7)
Cl1 O11A 1.488(9)
N1 Ni1 1.998(3)
N2 Ni1 2.160(3)
N3 Ni2 1.986(3)
N4 Ni2 2.215(3)
N5 Ni1 2.125(3)
N6 N7 1.139(4)
N7 N8 1.190(4)
N8 Ni2 2.115(3)
N8 Ni1 2.125(3)
Ni1 O1 2.017(2)
Ni1 O5 2.108(3)
Ni2 O1 1.994(2)
Ni2 O3 2.012(2)
Ni2 O2 2.276(2)
O9 O10B 1.809(19)
O6A O6B 0.827(9)
O10A O10B 0.87(3)
O11A O11B 0.992(17)
O12A O12B 1.28(2)
O11B O12B 1.044(19)
